data_1518708
loop_
_publ_author_name
'Liu Jiacheng'
'Song Zhigang'
'Wang Liufang'
'Zhuang Jinzhong'
'Huang Xiaoying'

_publ_section_title
;
 Preparation and characterization of lanthanides(III) complexes with
 polybenzimidazole ligands. Crystal structure of
 bis[tris(N-methyl-1-benzimidazol-2-yl)-amine]lanthanum(III) perchlorate
 monoacetonitrile solvate
;
_journal_name_full 'Acta Chemica Scandinavica'
_journal_page_first 90
_journal_page_last 94
_journal_volume 53
_journal_year 1999
_chemical_formula_sum 'C56 H57 Cl3 La N15 O12'
_chemical_formula_weight 1377.42
_space_group_IT_number 19
_symmetry_cell_setting orthorhombic
_symmetry_Int_Tables_number 19
_symmetry_space_group_name_Hall 'P 2ac 2ab'
_symmetry_space_group_name_H-M 'P 21 21 21'
_cell_angle_alpha 90
_cell_angle_beta 90
_cell_angle_gamma 90
_cell_formula_units_Z 4
_cell_length_a 12.882(4)
_cell_length_b 21.100(6)
_cell_length_c 22.706(6)
_cell_volume 6172(3)
_diffrn_ambient_temperature 293
_diffrn_radiation_probe x-ray
_diffrn_radiation_type MoK\a
_diffrn_radiation_wavelength 0.71073
_exptl_absorpt_coefficient_mu 0.893
_exptl_crystal_density_diffrn 1.48
_exptl_crystal_F_000 2808
_refine_ls_number_reflns 4312
_refine_ls_R_factor_gt 0.060
_refine_ls_wR_factor_gt 0.065
_cod_data_source_file Acta-Chem-Scand-1999-53-90-94.cif
_cod_data_source_block La
_cod_database_code 1518708

loop_
_symmetry_equiv_pos_site_id
_symmetry_equiv_pos_as_xyz
1 x,y,z
2 1/2-x,-y,1/2+z
3 1/2+x,1/2-y,-z
4 -x,1/2+y,1/2-z

loop_
_atom_site_label
_atom_site_type_symbol
_atom_site_thermal_displace_type
_atom_site_fract_x
_atom_site_fract_y
_atom_site_fract_z
_atom_site_occupancy
_atom_site_U_iso_or_equiv
La La Uiso 0.37271(6) 0.19965(3) 0.21650(3) 1.000 0.0299(3)
N1 N Uiso 0.1940(10) 0.2491(6) 0.2618(5) 1.000 0.043(8)
N2 N Uiso 0.1890(10) 0.3664(6) 0.1416(6) 1.000 0.056(9)
N3 N Uiso 0.2598(9) 0.2709(6) 0.1501(5) 1.000 0.041(8)
N4 N Uiso 0.0804(8) 0.0875(6) 0.2391(5) 1.000 0.048(8)
N5 N Uiso 0.2430(10) 0.1207(5) 0.2586(5) 1.000 0.042(8)
N6 N Uiso 0.3450(10) 0.2810(6) 0.4015(5) 1.000 0.053(9)
N7 N Uiso 0.3885(9) 0.2730(5) 0.3060(4) 1.000 0.038(6)
N8 N Uiso 0.5550(10) 0.1495(5) 0.1712(5) 1.000 0.037(6)
N9 N Uiso 0.6534(8) 0.1369(5) 0.3246(6) 1.000 0.044(8)
N10 N Uiso 0.4959(8) 0.1383(5) 0.2859(5) 1.000 0.041(6)
N11 N Uiso 0.3990(10) 0.0187(5) 0.1076(6) 1.000 0.048(8)
N12 N Uiso 0.3600(10) 0.1179(5) 0.1330(5) 1.000 0.043(6)
N13 N Uiso 0.5765(8) 0.3020(7) 0.0871(5) 1.000 0.043(6)
N14 N Uiso 0.5050(10) 0.2770(5) 0.1749(6) 1.000 0.041(8)
C11 C Uiso 0.1750(10) 0.3125(6) 0.2405(7) 1.000 0.047(9)
C12 C Uiso 0.2060(10) 0.3155(8) 0.1753(7) 1.000 0.049(10)
C13 C Uiso 0.2370(10) 0.3546(8) 0.0865(8) 1.000 0.060(11)
C14 C Uiso 0.242(2) 0.3899(9) 0.0352(9) 1.000 0.076(13)
C15 C Uiso 0.299(2) 0.3640(10) -0.0090(10) 1.000 0.101(13)
C16 C Uiso 0.3450(10) 0.3030(10) -0.0043(7) 1.000 0.076(13)
C17 C Uiso 0.3370(10) 0.2683(8) 0.0472(7) 1.000 0.058(10)
C18 C Uiso 0.2780(10) 0.2958(8) 0.0930(6) 1.000 0.044(9)
C19 C Uiso 0.129(2) 0.4234(7) 0.1563(8) 1.000 0.075(11)
C20 C Uiso 0.1080(10) 0.2043(5) 0.2416(7) 1.000 0.057(9)
C22 C Uiso 0.1420(10) 0.1374(8) 0.2483(5) 1.000 0.041(9)
C23 C Uiso 0.1430(10) 0.0335(6) 0.2413(6) 1.000 0.047(9)
C24 C Uiso 0.1170(10) -0.0297(7) 0.2328(7) 1.000 0.058(10)
C25 C Uiso 0.1980(10) -0.0727(7) 0.2404(8) 1.000 0.063(13)
C26 C Uiso 0.296(2) -0.0522(8) 0.2549(8) 1.000 0.076(13)
C27 C Uiso 0.3230(10) 0.0114(7) 0.2613(7) 1.000 0.062(10)
C28 C Uiso 0.2400(10) 0.0545(6) 0.2533(6) 1.000 0.044(9)
C29 C Uiso -0.0290(10) 0.0877(8) 0.2265(9) 1.000 0.076(13)
C31 C Uiso 0.2030(10) 0.2517(8) 0.3294(6) 1.000 0.053(10)
C32 C Uiso 0.3130(10) 0.2713(6) 0.3452(6) 1.000 0.038(8)
C33 C Uiso 0.4520(10) 0.2902(7) 0.3979(6) 1.000 0.044(9)
C34 C Uiso 0.526(2) 0.3000(10) 0.4422(7) 1.000 0.063(13)
C35 C Uiso 0.623(2) 0.3054(8) 0.4249(8) 1.000 0.076(13)
C36 C Uiso 0.6510(10) 0.3016(9) 0.3678(8) 1.000 0.076(13)
C37 C Uiso 0.5810(10) 0.2931(7) 0.3230(7) 1.000 0.048(9)
C38 C Uiso 0.4800(10) 0.2860(7) 0.3392(6) 1.000 0.046(9)
C39 C Uiso 0.281(2) 0.2793(8) 0.4530(8) 1.000 0.076(13)
C41 C Uiso 0.6390(10) 0.1630(10) 0.2167(8) 1.000 0.082(11)
C42 C Uiso 0.5950(10) 0.1416(6) 0.2756(6) 1.000 0.034(8)
C43 C Uiso 0.5880(10) 0.1304(7) 0.3705(7) 1.000 0.051(10)
C44 C Uiso 0.606(2) 0.1238(8) 0.4327(7) 1.000 0.076(13)
C45 C Uiso 0.518(2) 0.1204(9) 0.4681(8) 1.000 0.089(13)
C46 C Uiso 0.418(2) 0.1193(8) 0.4430(10) 1.000 0.076(13)
C47 C Uiso 0.3960(10) 0.1246(7) 0.3844(7) 1.000 0.057(10)
C48 C Uiso 0.4860(10) 0.1308(7) 0.3472(7) 1.000 0.043(9)
C49 C Uiso 0.7660(10) 0.1380(10) 0.3270(10) 1.000 0.101(13)
C51 C Uiso 0.5400(10) 0.0827(7) 0.1540(6) 1.000 0.044(9)
C52 C Uiso 0.4320(10) 0.0752(7) 0.1305(6) 1.000 0.047(9)
C53 C Uiso 0.2950(10) 0.0268(7) 0.0945(7) 1.000 0.057(10)
C54 C Uiso 0.220(2) -0.0140(9) 0.0709(8) 1.000 0.076(13)
C55 C Uiso 0.121(2) 0.0090(10) 0.0654(8) 1.000 0.089(13)
C56 C Uiso 0.099(2) 0.0730(10) 0.0804(7) 1.000 0.076(13)
C57 C Uiso 0.1730(10) 0.1133(9) 0.1022(7) 1.000 0.062(10)
C58 C Uiso 0.2700(10) 0.0874(7) 0.1099(6) 1.000 0.042(9)
C59 C Uiso 0.463(2) -0.0369(9) 0.1000(10) 1.000 0.101(13)
C61 C Uiso 0.5850(10) 0.1878(6) 0.1180(6) 1.000 0.039(8)
C62 C Uiso 0.5570(10) 0.2572(7) 0.1275(6) 1.000 0.042(9)
C63 C Uiso 0.5350(10) 0.3575(7) 0.1096(6) 1.000 0.039(9)
C64 C Uiso 0.5320(10) 0.4173(7) 0.0855(8) 1.000 0.063(13)
C65 C Uiso 0.480(2) 0.4647(8) 0.1187(8) 1.000 0.063(13)
C66 C Uiso 0.4350(10) 0.4489(8) 0.1726(7) 1.000 0.057(10)
C67 C Uiso 0.4400(10) 0.3874(7) 0.1949(6) 1.000 0.046(9)
C68 C Uiso 0.4900(10) 0.3423(7) 0.1637(6) 1.000 0.030(8)
C69 C Uiso 0.627(2) 0.2932(8) 0.0304(6) 1.000 0.068(10)
Cl1 Cl Uiso -0.1346(4) 0.2692(2) 0.1778(2) 1.000 0.071(3)
O1 O Uiso -0.1390(10) 0.2585(7) 0.2364(6) 1.000 0.109(11)
O2 O Uiso -0.116(2) 0.2101(9) 0.1512(6) 1.000 0.152(13)
O3 O Uiso -0.0540(10) 0.3122(8) 0.1713(8) 1.000 0.127(13)
O4 O Uiso -0.2260(10) 0.2940(10) 0.1556(9) 1.000 0.139(13)
Cl2 Cl Uiso 0.2273(5) 0.4652(3) 0.3407(4) 1.000 0.101(4)
O5 O Uiso 0.131(2) 0.4385(8) 0.3280(10) 1.000 0.177(13)
O6 O Uiso 0.226(2) 0.5140(10) 0.3760(10) 1.000 0.19(3)
O7 O Uiso 0.264(2) 0.495(2) 0.2880(10) 1.000 0.28(4)
O8 O Uiso 0.297(2) 0.4190(10) 0.3480(10) 1.000 0.23(3)
Cl3 Cl Uiso 0.0357(6) 0.1077(3) 0.4090(2) 1.000 0.090(4)
O9 O Uiso 0.010(3) 0.0600(10) 0.3683(9) 1.000 0.24(3)
O10 O Uiso 0.000(2) 0.1620(10) 0.3910(10) 1.000 0.24(3)
O11 O Uiso -0.033(4) 0.089(2) 0.4500(10) 1.000 0.38(5)
O12 O Uiso 0.121(2) 0.1080(10) 0.4280(10) 1.000 0.24(3)
N15 N Uiso 0.458(3) 0.115(2) -0.0079(9) 1.000 0.18(3)
C1 C Uiso 0.338(2) 0.0660(10) -0.0830(10) 1.000 0.13(3)
C2 C Uiso 0.404(2) 0.0960(10) -0.0400(10) 1.000 0.10(3)

loop_
_atom_type_symbol
_atom_type_description
_atom_type_scat_dispersion_real
_atom_type_scat_dispersion_imag
_atom_type_scat_source
C C 0.0033 0.0016 ' International Tables Vol C Tables 4.2.6.8 and 6.1.1.4'
Cl Cl 0.1484 0.1585 ' International Tables Vol C Tables 4.2.6.8 and 6.1.1.4'
La La -0.2871 2.4523 ' International Tables Vol C Tables 4.2.6.8 and 6.1.1.4'
N N 0.0061 0.0033 ' International Tables Vol C Tables 4.2.6.8 and 6.1.1.4'
O O 0.0106 0.0060 ' International Tables Vol C Tables 4.2.6.8 and 6.1.1.4'

loop_
_geom_angle_atom_site_label_1
_geom_angle_atom_site_label_2
_geom_angle_atom_site_label_3
_geom_angle
_geom_angle_publ_flag
N1 La N3 61.4(4) yes
N1 La N5 63.6(4) yes
N1 La N7 62.4(4) yes
N1 La N8 179.6(4) yes
N1 La N10 118.7(3) yes
N1 La N12 118.8(4) yes
N1 La N14 117.4(4) yes
N3 La N5 103.4(4) yes
N3 La N7 99.0(4) yes
N3 La N8 118.9(3) yes
N3 La N10 174.3(4) yes
N3 La N12 85.6(4) yes
N3 La N14 77.7(4) yes
N5 La N7 98.6(3) yes
N5 La N8 116.4(3) yes
N5 La N10 81.2(4) yes
N5 La N12 78.2(4) yes
N5 La N14 178.9(4) yes
N7 La N8 117.2(4) yes
N7 La N10 76.7(3) yes
N7 La N12 174.9(3) yes
N7 La N14 81.6(4) yes
N8 La N10 61.0(3) yes
N8 La N12 61.6(4) yes
N8 La N14 62.6(3) yes
N10 La N12 98.8(4) yes
N10 La N14 97.9(4) yes
N12 La N14 101.5(4) yes
O1 Cl1 O4 112.7(10) yes
O2 Cl1 O3 114.0(12) yes
O2 Cl1 O4 108.9(13) yes
O3 Cl1 O4 110.6(11) yes
O1 Cl1 O2 106.4(9) yes
O1 Cl1 O3 104.2(10) yes
O5 Cl2 O6 115.8(15) yes
O6 Cl2 O8 120.6(16) yes
O7 Cl2 O8 101.7(17) yes
O5 Cl2 O7 107.4(15) yes
O5 Cl2 O8 109.2(13) yes
O6 Cl2 O7 99.9(19) yes
O9 Cl3 O10 109.9(15) yes
O9 Cl3 O11 95(2) yes
O9 Cl3 O12 117.6(19) yes
O11 Cl3 O12 111(2) yes
O10 Cl3 O11 104(2) yes
O10 Cl3 O12 116.1(16) yes
La N1 C20 105.2(8) yes
C11 N1 C31 108.3(12) yes
La N1 C31 109.0(8) yes
C11 N1 C20 110.5(11) yes
La N1 C11 111.8(8) yes
C20 N1 C31 112.1(11) yes
C12 N2 C13 107.0(13) yes
C12 N2 C19 127.9(14) yes
C13 N2 C19 125.0(13) yes
La N3 C12 117.7(9) yes
La N3 C18 131.1(9) yes
C12 N3 C18 102.8(13) yes
C22 N4 C23 107.1(11) yes
C22 N4 C29 127.7(13) yes
C23 N4 C29 125.1(12) yes
La N5 C22 113.1(9) yes
La N5 C28 129.6(9) yes
C22 N5 C28 102.5(12) yes
C32 N6 C33 105.4(11) yes
C32 N6 C39 126.2(14) yes
C33 N6 C39 128.4(14) yes
La N7 C38 127.0(8) yes
La N7 C32 117.4(8) yes
C32 N7 C38 105.0(10) yes
La N8 C61 108.1(7) yes
C41 N8 C51 116.8(12) yes
C51 N8 C61 109.5(10) yes
La N8 C41 106.2(8) yes
C41 N8 C61 105.2(11) yes
La N8 C51 110.6(8) yes
C42 N9 C43 107.3(11) yes
C42 N9 C49 126.0(14) yes
C43 N9 C49 126.7(14) yes
La N10 C48 127.2(8) yes
La N10 C42 117.8(9) yes
C42 N10 C48 105.9(11) yes
C52 N11 C53 106.0(11) yes
C52 N11 C59 125.2(14) yes
C53 N11 C59 128.9(14) yes
C52 N12 C58 104.6(11) yes
La N12 C58 128.8(9) yes
La N12 C52 117.0(9) yes
C62 N13 C63 105.8(11) yes
C62 N13 C69 126.8(14) yes
C63 N13 C69 127.4(13) yes
La N14 C62 115.8(9) yes
C62 N14 C68 103.2(12) yes
La N14 C68 126.9(9) yes
N1 C11 C12 108.5(12) yes
N2 C12 N3 114.6(14) yes
N2 C12 C11 122.9(13) yes
N3 C12 C11 122.2(14) yes
N2 C13 C14 132.0(16) yes
C14 C13 C18 124.5(16) no
N2 C13 C18 103.6(14) yes
C13 C14 C15 115.5(18) no
C14 C15 C16 122.3(19) no
C15 C16 C17 120.8(16) no
C16 C17 C18 116.4(15) no
N3 C18 C13 112.0(13) yes
N3 C18 C17 127.6(14) yes
C13 C18 C17 120.3(14) no
N1 C20 C22 110.1(11) yes
N5 C22 C20 122.9(13) yes
N4 C22 N5 112.9(13) yes
N4 C22 C20 123.9(12) yes
N4 C23 C24 129.7(12) yes
N4 C23 C28 105.9(11) yes
C24 C23 C28 124.4(12) no
C23 C24 C25 115.3(12) no
C24 C25 C26 120.8(14) no
C25 C26 C27 123.9(18) no
C26 C27 C28 114.6(15) no
N5 C28 C23 111.6(12) yes
C23 C28 C27 120.9(12) no
N5 C28 C27 127.5(12) yes
N1 C31 C32 108.4(11) yes
N6 C32 C31 123.1(12) yes
N7 C32 C31 122.4(12) yes
N6 C32 N7 114.0(12) yes
N6 C33 C34 130.6(14) yes
C34 C33 C38 121.6(14) no
N6 C33 C38 107.8(11) yes
C33 C34 C35 116.4(15) no
C34 C35 C36 122.4(19) no
C35 C36 C37 123.0(16) no
C36 C37 C38 116.3(14) no
C33 C38 C37 120.2(13) no
N7 C38 C33 107.8(11) yes
N7 C38 C37 132.0(13) yes
N8 C41 C42 106.0(11) yes
N9 C42 N10 113.3(12) yes
N9 C42 C41 122.7(12) yes
N10 C42 C41 122.7(12) yes
C44 C43 C48 121.1(16) no
N9 C43 C44 132.0(15) yes
N9 C43 C48 106.9(13) yes
C43 C44 C45 116(2) no
C44 C45 C46 120.8(18) no
C45 C46 C47 126(2) no
C46 C47 C48 114.3(15) no
C43 C48 C47 121.8(14) no
N10 C48 C47 131.6(12) yes
N10 C48 C43 106.6(12) yes
N8 C51 C52 108.5(11) yes
N11 C52 N12 113.6(12) yes
N11 C52 C51 121.1(12) yes
N12 C52 C51 125.2(13) yes
N11 C53 C54 132.4(15) yes
C54 C53 C58 120.8(14) no
N11 C53 C58 106.8(12) yes
C53 C54 C55 117.3(17) no
C54 C55 C56 120(2) no
C55 C56 C57 123(2) no
C56 C57 C58 115.6(17) no
N12 C58 C53 109.0(11) yes
C53 C58 C57 123.7(14) no
N12 C58 C57 127.3(14) yes
N8 C61 C62 110.0(11) yes
N14 C62 C61 122.3(12) yes
N13 C62 C61 122.4(12) yes
N13 C62 N14 115.2(13) yes
N13 C63 C64 129.8(13) yes
N13 C63 C68 106.9(12) yes
C64 C63 C68 123.3(14) no
C63 C64 C65 116.6(15) no
C64 C65 C66 119.6(15) no
C65 C66 C67 121.5(15) no
C66 C67 C68 119.2(13) no
N14 C68 C63 109.0(12) yes
N14 C68 C67 131.1(13) yes
C63 C68 C67 119.9(14) no
N15 C2 C1 175(3) yes

loop_
_geom_bond_atom_site_label_1
_geom_bond_atom_site_label_2
_geom_bond_distance
_geom_bond_publ_flag
La N1 2.729(13) yes
La N3 2.579(12) yes
La N5 2.546(12) yes
La N7 2.563(10) yes
La N8 2.773(12) yes
La N10 2.584(11) yes
La N12 2.568(11) yes
La N14 2.542(12) yes
Cl1 O1 1.351(14) yes
Cl1 O2 1.406(19) yes
Cl1 O3 1.387(16) yes
Cl1 O4 1.384(16) yes
Cl2 O5 1.39(3) yes
Cl2 O6 1.31(2) yes
Cl2 O7 1.43(3) yes
Cl2 O8 1.34(2) yes
Cl3 O9 1.41(2) yes
Cl3 O10 1.30(2) yes
Cl3 O11 1.34(4) yes
Cl3 O12 1.18(3) yes
N1 C11 1.443(18) yes
N1 C20 1.527(18) yes
N1 C31 1.540(18) yes
N2 C13 1.42(2) yes
N2 C19 1.47(2) yes
N2 C12 1.34(2) yes
N3 C12 1.30(2) yes
N3 C18 1.418(18) yes
N4 C22 1.34(2) yes
N4 C23 1.397(17) yes
N4 C29 1.438(17) yes
N5 C22 1.368(18) yes
N5 C28 1.403(16) yes
N6 C33 1.394(18) yes
N6 C32 1.359(18) yes
N6 C39 1.43(2) yes
N7 C38 1.426(17) yes
N7 C32 1.319(17) yes
N8 C41 1.52(2) yes
N8 C51 1.475(18) yes
N8 C61 1.504(17) yes
N9 C42 1.347(18) yes
N9 C49 1.452(17) yes
N9 C43 1.347(19) yes
N10 C42 1.300(17) yes
N10 C48 1.41(2) yes
N11 C59 1.44(2) yes
N11 C52 1.368(18) yes
N11 C53 1.383(18) yes
N12 C58 1.426(18) yes
N12 C52 1.294(18) yes
N13 C62 1.341(19) yes
N13 C63 1.39(2) yes
N13 C69 1.45(2) yes
N14 C62 1.335(19) yes
N14 C68 1.414(18) yes
N15 C2 1.08(4) yes
C11 C12 1.54(2) no
C13 C18 1.36(2) no
C13 C14 1.38(3) no
C14 C15 1.36(3) no
C15 C16 1.42(3) no
C16 C17 1.38(2) no
C17 C18 1.41(2) no
C20 C22 1.49(2) no
C23 C24 1.388(19) no
C23 C28 1.354(18) no
C24 C25 1.39(2) no
C25 C26 1.38(3) no
C26 C27 1.39(2) no
C27 C28 1.415(19) no
C31 C32 1.519(19) no
C33 C38 1.384(19) no
C33 C34 1.40(3) no
C34 C35 1.32(4) no
C35 C36 1.35(3) no
C36 C37 1.37(2) no
C37 C38 1.360(18) no
C41 C42 1.52(2) no
C43 C44 1.44(2) no
C43 C48 1.417(19) no
C44 C45 1.39(3) no
C45 C46 1.41(4) no
C46 C47 1.37(3) no
C47 C48 1.44(2) no
C51 C52 1.499(18) no
C53 C54 1.40(3) no
C53 C58 1.36(2) no
C54 C55 1.37(4) no
C55 C56 1.42(3) no
C56 C57 1.37(3) no
C57 C58 1.375(19) no
C61 C62 1.524(19) no
C63 C64 1.38(2) no
C63 C68 1.396(19) no
C64 C65 1.42(2) no
C65 C66 1.40(3) no
C66 C67 1.39(2) no
C67 C68 1.35(2) no
C1 C2 1.44(3) no

loop_
_geom_torsion_atom_site_label_1
_geom_torsion_atom_site_label_2
_geom_torsion_atom_site_label_3
_geom_torsion_atom_site_label_4
_geom_torsion
_geom_torsion_publ_flag
N3 La N1 C11 -36.6(9) no
N3 La N1 C20 83.3(8) no
N3 La N1 C31 -156.3(10) no
N5 La N1 C11 -161.0(10) no
N5 La N1 C20 -41.0(8) no
N5 La N1 C31 79.4(9) no
N7 La N1 C11 82.4(9) no
N7 La N1 C20 -157.6(9) no
N7 La N1 C31 -37.3(8) no
N10 La N1 C11 136.9(9) no
N10 La N1 C20 -103.2(8) no
N10 La N1 C31 17.2(10) no
N12 La N1 C11 -103.2(9) no
N12 La N1 C20 16.8(9) no
N12 La N1 C31 137.2(9) no
N14 La N1 C11 19.6(10) no
N14 La N1 C20 139.5(8) no
N14 La N1 C31 -100.1(9) no
N1 La N3 C12 30.6(10) no
N1 La N3 C18 172.9(14) no
N5 La N3 C12 80.1(11) no
N5 La N3 C18 -137.7(12) no
N7 La N3 C12 -21.1(11) no
N7 La N3 C18 121.2(12) no
N8 La N3 C12 -149.1(10) no
N8 La N3 C18 -6.9(14) no
N12 La N3 C12 156.9(11) no
N12 La N3 C18 -60.9(13) no
N14 La N3 C12 -100.4(11) no
N14 La N3 C18 41.9(12) no
N1 La N5 C22 36.5(8) no
N1 La N5 C28 167.6(12) no
N3 La N5 C22 -11.6(9) no
N3 La N5 C28 119.4(11) no
N7 La N5 C22 89.8(9) no
N7 La N5 C28 -139.2(11) no
N8 La N5 C22 -143.9(8) no
N8 La N5 C28 -12.9(12) no
N10 La N5 C22 164.8(9) no
N10 La N5 C28 -64.2(11) no
N12 La N5 C22 -94.2(9) no
N12 La N5 C28 36.8(11) no
N1 La N7 C32 33.9(9) no
N1 La N7 C38 172.8(11) no
N3 La N7 C32 84.9(9) no
N3 La N7 C38 -136.2(10) no
N5 La N7 C32 -20.2(10) no
N5 La N7 C38 118.8(10) no
N8 La N7 C32 -145.9(9) no
N8 La N7 C38 -7.0(11) no
N10 La N7 C32 -98.9(9) no
N10 La N7 C38 40.0(10) no
N14 La N7 C32 160.9(10) no
N14 La N7 C38 -60.2(10) no
N3 La N8 C41 131.2(9) no
N3 La N8 C51 -101.1(8) no
N3 La N8 C61 18.8(9) no
N5 La N8 C41 -104.1(10) no
N5 La N8 C51 23.5(9) no
N5 La N8 C61 143.4(7) no
N7 La N8 C41 12.2(10) no
N7 La N8 C51 139.9(8) no
N7 La N8 C61 -100.2(8) no
N10 La N8 C41 -42.3(9) no
N10 La N8 C51 85.4(8) no
N10 La N8 C61 -154.7(9) no
N12 La N8 C41 -162.2(10) no
N12 La N8 C51 -34.6(8) no
N12 La N8 C61 85.3(8) no
N14 La N8 C41 75.3(10) no
N14 La N8 C51 -157.0(9) no
N14 La N8 C61 -37.1(8) no
N1 La N10 C42 -147.2(9) no
N1 La N10 C48 -5.2(12) no
N5 La N10 C42 159.6(10) no
N5 La N10 C48 -58.5(10) no
N7 La N10 C42 -99.3(10) no
N7 La N10 C48 42.6(10) no
N8 La N10 C42 32.6(9) no
N8 La N10 C48 174.6(11) no
N12 La N10 C42 83.1(10) no
N12 La N10 C48 -135.0(10) no
N14 La N10 C42 -20.0(10) no
N14 La N10 C48 122.0(10) no
N1 La N12 C52 -148.9(10) no
N1 La N12 C58 -8.3(12) no
N3 La N12 C52 157.2(10) no
N3 La N12 C58 -62.2(11) no
N5 La N12 C52 -98.2(10) no
N5 La N12 C58 42.5(11) no
N8 La N12 C52 30.9(10) no
N8 La N12 C58 171.5(12) no
N10 La N12 C52 -19.2(10) no
N10 La N12 C58 121.4(11) no
N14 La N12 C52 80.7(10) no
N14 La N12 C58 -138.6(11) no
N1 La N14 C62 -144.0(9) no
N1 La N14 C68 -11.1(13) no
N3 La N14 C62 -95.7(10) no
N3 La N14 C68 37.2(11) no
N7 La N14 C62 163.1(10) no
N7 La N14 C68 -64.0(12) no
N8 La N14 C62 36.4(9) no
N8 La N14 C68 169.3(13) no
N10 La N14 C62 87.9(10) no
N10 La N14 C68 -139.2(11) no
N12 La N14 C62 -12.8(11) no
N12 La N14 C68 120.1(11) no
La N1 C11 C12 38.9(12) no
C20 N1 C11 C12 -77.9(13) no
C31 N1 C11 C12 159.0(10) no
La N1 C20 C22 42.9(12) no
C11 N1 C20 C22 163.8(11) no
C31 N1 C20 C22 -75.4(14) no
La N1 C31 C32 39.1(13) no
C11 N1 C31 C32 -82.7(14) no
C20 N1 C31 C32 155.1(11) no
C13 N2 C12 N3 0.3(17) no
C13 N2 C12 C11 174.0(12) no
C19 N2 C12 N3 178.0(16) no
C19 N2 C12 C11 -8(2) no
C12 N2 C13 C14 178.3(19) no
C12 N2 C13 C18 0.6(15) no
C19 N2 C13 C14 1(3) no
C19 N2 C13 C18 -177.2(16) no
La N3 C12 N2 150.7(10) no
La N3 C12 C11 -23.1(17) no
C18 N3 C12 N2 -1.1(16) no
C18 N3 C12 C11 -174.8(12) no
La N3 C18 C13 -144.7(10) no
La N3 C18 C17 31(2) no
C12 N3 C18 C13 1.5(16) no
C12 N3 C18 C17 177.0(14) no
C23 N4 C22 N5 -2.0(14) no
C23 N4 C22 C20 171.6(12) no
C29 N4 C22 N5 -179.4(14) no
C29 N4 C22 C20 -6(2) no
C22 N4 C23 C24 -177.9(14) no
C22 N4 C23 C28 1.4(14) no
C29 N4 C23 C24 0(2) no
C29 N4 C23 C28 178.9(14) no
La N5 C22 N4 145.1(9) no
La N5 C22 C20 -28.5(15) no
C28 N5 C22 N4 1.6(14) no
C28 N5 C22 C20 -172.0(12) no
La N5 C28 C23 -135.4(11) no
La N5 C28 C27 47(2) no
C22 N5 C28 C23 -0.7(15) no
C22 N5 C28 C27 -178.0(14) no
C33 N6 C32 N7 0.4(16) no
C33 N6 C32 C31 172.7(13) no
C39 N6 C32 N7 -177.4(13) no
C39 N6 C32 C31 -5(2) no
C32 N6 C33 C34 -177.5(17) no
C32 N6 C33 C38 0.4(16) no
C39 N6 C33 C34 0(3) no
C39 N6 C33 C38 178.1(14) no
La N7 C32 N6 146.2(9) no
La N7 C32 C31 -26.2(16) no
C38 N7 C32 N6 -0.9(15) no
C38 N7 C32 C31 -173.3(13) no
La N7 C38 C33 -141.8(10) no
La N7 C38 C37 37(2) no
C32 N7 C38 C33 1.0(15) no
C32 N7 C38 C37 179.9(16) no
La N8 C41 C42 49.0(13) no
C51 N8 C41 C42 -74.8(15) no
C61 N8 C41 C42 163.5(12) no
La N8 C51 C52 35.2(12) no
C41 N8 C51 C52 156.8(12) no
C61 N8 C51 C52 -83.8(13) no
La N8 C61 C62 35.7(11) no
C41 N8 C61 C62 -77.5(13) no
C51 N8 C61 C62 156.2(11) no
C43 N9 C42 N10 -0.4(15) no
C43 N9 C42 C41 167.0(14) no
C49 N9 C42 N10 179.0(14) no
C49 N9 C42 C41 -14(2) no
C42 N9 C43 C44 -179.6(16) no
C42 N9 C43 C48 0.5(15) no
C49 N9 C43 C44 1(3) no
C49 N9 C43 C48 -178.9(14) no
La N10 C42 N9 149.4(9) no
La N10 C42 C41 -18.0(17) no
C48 N10 C42 N9 0.1(15) no
C48 N10 C42 C41 -167.3(14) no
La N10 C48 C43 -145.3(9) no
La N10 C48 C47 34(2) no
C42 N10 C48 C43 0.2(15) no
C42 N10 C48 C47 179.9(15) no
C53 N11 C52 N12 -0.2(17) no
C53 N11 C52 C51 175.5(13) no
C59 N11 C52 N12 -179.8(15) no
C59 N11 C52 C51 -4(2) no
C52 N11 C53 C54 -179.3(18) no
C52 N11 C53 C58 0.1(16) no
C59 N11 C53 C54 0(3) no
C59 N11 C53 C58 179.6(17) no
La N12 C52 N11 149.5(10) no
La N12 C52 C51 -26.0(18) no
C58 N12 C52 N11 0.3(16) no
C58 N12 C52 C51 -175.2(13) no
La N12 C58 C53 -144.5(10) no
La N12 C58 C57 37(2) no
C52 N12 C58 C53 -0.2(15) no
C52 N12 C58 C57 -178.7(15) no
C63 N13 C62 N14 0.8(16) no
C63 N13 C62 C61 176.5(12) no
C69 N13 C62 N14 -176.9(15) no
C69 N13 C62 C61 -1(2) no
C62 N13 C63 C64 -178.8(14) no
C62 N13 C63 C68 -0.9(14) no
C69 N13 C63 C64 -1(2) no
C69 N13 C63 C68 176.8(15) no
La N14 C62 N13 142.6(9) no
La N14 C62 C61 -33.1(16) no
C68 N14 C62 N13 -0.4(16) no
C68 N14 C62 C61 -176.1(12) no
La N14 C68 C63 -137.5(10) no
La N14 C68 C67 41(2) no
C62 N14 C68 C63 -0.2(15) no
C62 N14 C68 C67 178.0(15) no
N1 C11 C12 N2 173.9(13) no
N1 C11 C12 N3 -12.8(18) no
N2 C13 C14 C15 177.8(18) no
C18 C13 C14 C15 -5(3) no
N2 C13 C18 N3 -1.3(16) no
N2 C13 C18 C17 -177.2(13) no
C14 C13 C18 N3 -179.2(16) no
C14 C13 C18 C17 5(2) no
C13 C14 C15 C16 4(3) no
C14 C15 C16 C17 -3(3) no
C15 C16 C17 C18 2(2) no
C16 C17 C18 N3 -178.5(14) no
C16 C17 C18 C13 -3(2) no
N1 C20 C22 N4 174.0(11) no
N1 C20 C22 N5 -13.1(18) no
N4 C23 C24 C25 -177.6(15) no
C28 C23 C24 C25 3(2) no
N4 C23 C28 N5 -0.4(16) no
N4 C23 C28 C27 177.1(13) no
C24 C23 C28 N5 178.9(13) no
C24 C23 C28 C27 -4(2) no
C23 C24 C25 C26 0(2) no
C24 C25 C26 C27 -2(3) no
C25 C26 C27 C28 2(3) no
C26 C27 C28 N5 178.1(14) no
C26 C27 C28 C23 1(2) no
N1 C31 C32 N6 176.7(12) no
N1 C31 C32 N7 -11.6(18) no
N6 C33 C34 C35 178.1(16) no
C38 C33 C34 C35 1(3) no
N6 C33 C38 N7 -0.9(16) no
N6 C33 C38 C37 -179.9(13) no
C34 C33 C38 N7 177.2(15) no
C34 C33 C38 C37 -2(2) no
C33 C34 C35 C36 0(3) no
C34 C35 C36 C37 1(3) no
C35 C36 C37 C38 -3(3) no
C36 C37 C38 N7 -176.0(15) no
C36 C37 C38 C33 3(2) no
N8 C41 C42 N9 169.2(12) no
N8 C41 C42 N10 -25(2) no
N9 C43 C44 C45 177.7(16) no
C48 C43 C44 C45 -2(2) no
N9 C43 C48 N10 -0.4(16) no
N9 C43 C48 C47 179.9(13) no
C44 C43 C48 N10 179.7(13) no
C44 C43 C48 C47 0(2) no
C43 C44 C45 C46 4(3) no
C44 C45 C46 C47 -4(3) no
C45 C46 C47 C48 1(2) no
C46 C47 C48 N10 -178.8(15) no
C46 C47 C48 C43 1(2) no
N8 C51 C52 N11 175.7(12) no
N8 C51 C52 N12 -9.2(19) no
N11 C53 C54 C55 177.7(17) no
C58 C53 C54 C55 -2(3) no
N11 C53 C58 N12 0.1(16) no
N11 C53 C58 C57 178.7(14) no
C54 C53 C58 N12 179.5(14) no
C54 C53 C58 C57 -2(2) no
C53 C54 C55 C56 3(3) no
C54 C55 C56 C57 -2(3) no
C55 C56 C57 C58 -1(2) no
C56 C57 C58 N12 -178.4(14) no
C56 C57 C58 C53 3(2) no
N8 C61 C62 N13 179.2(12) no
N8 C61 C62 N14 -5.5(17) no
N13 C63 C64 C65 177.7(16) no
C68 C63 C64 C65 0(2) no
N13 C63 C68 N14 0.7(15) no
N13 C63 C68 C67 -177.7(12) no
C64 C63 C68 N14 178.7(13) no
C64 C63 C68 C67 0(2) no
C63 C64 C65 C66 0(3) no
C64 C65 C66 C67 0(3) no
C65 C66 C67 C68 0(2) no
C66 C67 C68 N14 -178.5(14) no
C66 C67 C68 C63 -1(2) no
